data_4087855
loop_
_publ_author_name
'Xu, Hui'
'Huang, Zi-Ao'
'Guo, Xugeng'
'Yang, Yuhui'
'Hua, Yuhui'
'Cao, Zexing'
'Li, Shunhua'
'Xia, Haiping'

_publ_section_title
;
 Sequential Construction Strategy for Rational Design of Luminescent
 Iridacycles
;
_journal_issue 17
_journal_name_full Organometallics
_journal_page_first 4229
_journal_paper_doi 10.1021/acs.organomet.5b00652
_journal_volume 34
_journal_year 2015
_chemical_formula_moiety 'C66 H52 Cl2 Ir P3, C1.50 H1.50 Cl4.50'
_chemical_formula_sum 'C67.5 H53.5 Cl6.5 Ir P3'
_chemical_formula_weight 1380.14
_space_group_IT_number 14
_space_group_name_Hall '-P 2ybc'
_space_group_name_H-M_alt 'P 1 21/c 1'
_symmetry_cell_setting monoclinic
_symmetry_space_group_name_H-M 'P 1 21/c 1'
_atom_sites_solution_hydrogens geom
_atom_sites_solution_primary direct
_atom_sites_solution_secondary difmap
_audit_creation_method SHELXL-97
_cell_angle_alpha 90.00
_cell_angle_beta 106.4900(10)
_cell_angle_gamma 90.00
_cell_formula_units_Z 4
_cell_length_a 22.2267(9)
_cell_length_b 12.0778(5)
_cell_length_c 24.5724(10)
_cell_measurement_reflns_used 29858
_cell_measurement_temperature 173(2)
_cell_measurement_theta_max 55.04
_cell_measurement_theta_min 6.03
_cell_volume 6325.1(4)
_computing_cell_refinement 'Bruker FRAMBO'
_computing_data_collection 'Bruker FRAMBO'
_computing_data_reduction 'Bruker SAINT'
_computing_molecular_graphics 'Bruker SHELXTL'
_computing_publication_material 'Bruker SHELXTL'
_computing_structure_refinement 'SHELXL-97 (Sheldrick, 1997)'
_computing_structure_solution 'SHELXS-97 (Sheldrick, 1990)'
_diffrn_ambient_temperature 173(2)
_diffrn_measured_fraction_theta_full 0.966
_diffrn_measured_fraction_theta_max 0.966
_diffrn_measurement_device_type 'multiwire proportional'
_diffrn_measurement_method 'phi and omega scans'
_diffrn_radiation_monochromator graphite
_diffrn_radiation_source 'fine-focus sealed tube'
_diffrn_radiation_type MoK\a
_diffrn_radiation_wavelength 0.71073
_diffrn_reflns_av_R_equivalents 0.0594
_diffrn_reflns_av_sigmaI/netI 0.0544
_diffrn_reflns_limit_h_max 26
_diffrn_reflns_limit_h_min -26
_diffrn_reflns_limit_k_max 14
_diffrn_reflns_limit_k_min -14
_diffrn_reflns_limit_l_max 29
_diffrn_reflns_limit_l_min -29
_diffrn_reflns_number 40387
_diffrn_reflns_theta_full 25.00
_diffrn_reflns_theta_max 25.00
_diffrn_reflns_theta_min 3.01
_exptl_absorpt_coefficient_mu 2.501
_exptl_absorpt_correction_T_max 1.0000
_exptl_absorpt_correction_T_min 0.2346
_exptl_absorpt_correction_type multi-scan
_exptl_crystal_colour colorless
_exptl_crystal_density_diffrn 1.449
_exptl_crystal_density_method 'not measured'
_exptl_crystal_description plate
_exptl_crystal_F_000 2764
_exptl_crystal_size_max 0.4
_exptl_crystal_size_mid 0.2
_exptl_crystal_size_min 0.03
_refine_diff_density_max 1.957
_refine_diff_density_min -2.105
_refine_diff_density_rms 0.169
_refine_ls_extinction_method none
_refine_ls_goodness_of_fit_ref 1.000
_refine_ls_hydrogen_treatment constr
_refine_ls_matrix_type full
_refine_ls_number_parameters 721
_refine_ls_number_reflns 10768
_refine_ls_number_restraints 78
_refine_ls_restrained_S_all 1.005
_refine_ls_R_factor_all 0.0590
_refine_ls_R_factor_gt 0.0471
_refine_ls_shift/su_max 0.001
_refine_ls_shift/su_mean 0.000
_refine_ls_structure_factor_coef Fsqd
_refine_ls_weighting_details 'calc w=1/[\s^2^(Fo^2^)+(0.1460P)^2^+0.0000P] where P=(Fo^2^+2Fc^2^)/3'
_refine_ls_weighting_scheme calc
_refine_ls_wR_factor_gt 0.1549
_refine_ls_wR_factor_ref 0.1786
_reflns_number_gt 9106
_reflns_number_total 10768
_reflns_threshold_expression >2sigma(I)
_cod_data_source_file om5b00652_si_003.cif
_cod_data_source_block Complex_6
_cod_original_sg_symbol_H-M P21/c
_cod_original_formula_sum 'C67.50 H53.50 Cl6.50 Ir P3'
_cod_database_code 4087855

loop_
_symmetry_equiv_pos_as_xyz
'x, y, z'
'-x, y+1/2, -z+1/2'
'-x, -y, -z'
'x, -y-1/2, z-1/2'

loop_
_atom_site_label
_atom_site_type_symbol
_atom_site_fract_x
_atom_site_fract_y
_atom_site_fract_z
_atom_site_U_iso_or_equiv
_atom_site_adp_type
_atom_site_occupancy
_atom_site_symmetry_multiplicity
_atom_site_calc_flag
_atom_site_refinement_flags
Ir1 Ir 0.275228(10) 0.373107(17) 0.401133(9) 0.01697(13) Uani 1 1 d .
Cl1 Cl 0.36209(7) 0.43877(12) 0.36088(6) 0.0227(3) Uani 1 1 d .
Cl2 Cl 0.23933(7) 0.23341(12) 0.32552(6) 0.0245(3) Uani 1 1 d .
P1 P 0.33705(7) 0.22701(12) 0.45054(6) 0.0190(3) Uani 1 1 d .
P2 P 0.21202(8) 0.51326(13) 0.34666(6) 0.0218(3) Uani 1 1 d .
P3 P 0.28103(7) 0.55175(12) 0.56767(6) 0.0188(3) Uani 1 1 d .
C1 C 0.2977(3) 0.4754(4) 0.4672(2) 0.0180(12) Uani 1 1 d .
H1A H 0.3313 0.5241 0.4729 0.022 Uiso 1 1 calc R
C2 C 0.2615(3) 0.4714(5) 0.5041(2) 0.0199(12) Uani 1 1 d .
C3 C 0.2104(3) 0.3889(5) 0.4914(3) 0.0199(13) Uani 1 1 d .
C4 C 0.2081(3) 0.3311(5) 0.4385(3) 0.0228(13) Uani 1 1 d .
C5 C 0.1632(3) 0.2497(5) 0.4210(3) 0.0240(13) Uani 1 1 d .
H5A H 0.1613 0.2102 0.3880 0.029 Uiso 1 1 calc R
C6 C 0.1191(3) 0.2242(5) 0.4527(3) 0.0233(13) Uani 1 1 d .
C7 C 0.0726(3) 0.1418(5) 0.4337(3) 0.0293(15) Uani 1 1 d .
H7A H 0.0694 0.1044 0.3999 0.035 Uiso 1 1 calc R
C8 C 0.0317(4) 0.1169(5) 0.4655(3) 0.0364(18) Uani 1 1 d .
H8A H 0.0011 0.0629 0.4530 0.044 Uiso 1 1 calc R
C9 C 0.0368(3) 0.1735(6) 0.5169(3) 0.0304(15) Uani 1 1 d .
H9A H 0.0091 0.1574 0.5379 0.037 Uiso 1 1 calc R
C10 C 0.0820(3) 0.2516(5) 0.5356(3) 0.0300(15) Uani 1 1 d .
H10A H 0.0853 0.2869 0.5699 0.036 Uiso 1 1 calc R
C11 C 0.1239(3) 0.2803(5) 0.5043(2) 0.0208(13) Uani 1 1 d .
C12 C 0.1708(3) 0.3625(5) 0.5221(3) 0.0231(14) Uani 1 1 d .
H12A H 0.1745 0.3994 0.5561 0.028 Uiso 1 1 calc R
C13 C 0.2734(4) 0.1298(5) 0.5234(3) 0.0320(17) Uani 1 1 d .
H13A H 0.2871 0.1898 0.5475 0.038 Uiso 1 1 calc R
C17 C 0.4350(3) 0.3606(5) 0.5070(3) 0.0304(16) Uani 1 1 d .
H17A H 0.4230 0.4017 0.4737 0.037 Uiso 1 1 calc R
C18 C 0.4006(3) 0.2673(5) 0.5135(3) 0.0251(13) Uani 1 1 d .
C19 C 0.1581(4) 0.6348(5) 0.5446(4) 0.0391(19) Uani 1 1 d .
H19A H 0.1461 0.5824 0.5158 0.047 Uiso 1 1 calc R
C22 C 0.3834(3) 0.1437(5) 0.4146(3) 0.0232(13) Uani 1 1 d .
C24 C 0.2503(4) 0.6444(6) 0.3381(3) 0.0338(17) Uani 1 1 d .
C25 C 0.4165(3) 0.0538(5) 0.4442(3) 0.0256(14) Uani 1 1 d .
H25A H 0.4132 0.0368 0.4802 0.031 Uiso 1 1 calc R
C26 C 0.3893(3) 0.1678(5) 0.3624(3) 0.0267(14) Uani 1 1 d .
H26A H 0.3677 0.2279 0.3423 0.032 Uiso 1 1 calc R
C29 C 0.2969(3) 0.4594(5) 0.6274(2) 0.0205(12) Uani 1 1 d .
C114 C 0.1464(3) 0.5577(7) 0.3715(3) 0.0385(16) Uani 1 1 d U
C32 C 0.1771(3) 0.4775(5) 0.2724(3) 0.0286(14) Uani 1 1 d .
C33 C 0.4088(3) 0.6063(6) 0.5996(3) 0.0331(16) Uani 1 1 d .
H33A H 0.4152 0.5449 0.6233 0.040 Uiso 1 1 calc R
C35 C 0.4277(4) 0.1027(6) 0.3384(3) 0.0334(16) Uani 1 1 d .
H35A H 0.4306 0.1195 0.3023 0.040 Uiso 1 1 calc R
C36 C 0.3181(4) 0.3019(6) 0.7133(3) 0.0370(17) Uani 1 1 d .
H36A H 0.3241 0.2476 0.7412 0.044 Uiso 1 1 calc R
C37 C 0.2154(3) 0.4370(6) 0.2424(3) 0.0322(15) Uani 1 1 d .
H37A H 0.2578 0.4256 0.2606 0.039 Uiso 1 1 calc R
C38 C 0.4703(3) 0.2453(6) 0.6073(3) 0.0354(17) Uani 1 1 d .
H38A H 0.4819 0.2069 0.6415 0.042 Uiso 1 1 calc R
C39 C 0.3386(3) 0.7272(5) 0.5346(3) 0.0313(15) Uani 1 1 d .
H39A H 0.2981 0.7473 0.5140 0.038 Uiso 1 1 calc R
C40 C 0.5042(3) 0.3355(6) 0.6008(3) 0.0378(17) Uani 1 1 d .
H40A H 0.5386 0.3585 0.6301 0.045 Uiso 1 1 calc R
C41 C 0.4544(3) -0.0109(5) 0.4205(3) 0.0322(15) Uani 1 1 d .
H41A H 0.4756 -0.0716 0.4401 0.039 Uiso 1 1 calc R
C42 C 0.4185(3) 0.2087(5) 0.5642(3) 0.0262(14) Uani 1 1 d .
H42A H 0.3964 0.1460 0.5693 0.031 Uiso 1 1 calc R
C43 C 0.2386(4) 0.7268(6) 0.6185(3) 0.0348(16) Uani 1 1 d .
H43A H 0.2804 0.7353 0.6392 0.042 Uiso 1 1 calc R
C44 C 0.4871(4) 0.3919(6) 0.5506(4) 0.0432(19) Uani 1 1 d .
H44A H 0.5109 0.4523 0.5455 0.052 Uiso 1 1 calc R
C115 C 0.1410(5) 0.6653(10) 0.3884(4) 0.062(2) Uani 1 1 d U
H11A H 0.1721 0.7165 0.3879 0.074 Uiso 1 1 calc R
C48 C 0.2800(5) 0.3913(7) 0.7140(4) 0.048(2) Uani 1 1 d .
H48A H 0.2616 0.3993 0.7433 0.057 Uiso 1 1 calc R
C51 C 0.3039(4) 0.6813(5) 0.3765(3) 0.0351(16) Uani 1 1 d .
H51A H 0.3231 0.6373 0.4076 0.042 Uiso 1 1 calc R
C52 C 0.1920(4) 0.4124(7) 0.1847(3) 0.045(2) Uani 1 1 d .
H52A H 0.2181 0.3826 0.1649 0.054 Uiso 1 1 calc R
C54 C 0.1137(4) 0.7029(7) 0.5573(4) 0.053(2) Uani 1 1 d .
H54A H 0.0716 0.6961 0.5371 0.064 Uiso 1 1 calc R
C55 C 0.3303(4) 0.7828(6) 0.3701(3) 0.0413(18) Uani 1 1 d .
H55A H 0.3669 0.8058 0.3967 0.050 Uiso 1 1 calc R
C56 C 0.4604(3) 0.0160(5) 0.3671(3) 0.0330(15) Uani 1 1 d .
H56A H 0.4866 -0.0253 0.3514 0.040 Uiso 1 1 calc R
C57 C 0.1130(4) 0.4963(6) 0.2437(3) 0.0404(18) Uani 1 1 d .
H57A H 0.0859 0.5225 0.2634 0.049 Uiso 1 1 calc R
C58 C 0.1935(4) 0.7925(6) 0.6292(3) 0.0412(18) Uani 1 1 d .
H58A H 0.2050 0.8466 0.6572 0.049 Uiso 1 1 calc R
C59 C 0.1301(5) 0.4326(7) 0.1576(3) 0.054(2) Uani 1 1 d .
H59A H 0.1144 0.4170 0.1192 0.065 Uiso 1 1 calc R
C60 C 0.3911(4) 0.7902(6) 0.5310(4) 0.045(2) Uani 1 1 d .
H60A H 0.3851 0.8524 0.5079 0.054 Uiso 1 1 calc R
C61 C 0.2300(3) -0.0457(6) 0.4507(3) 0.0372(17) Uani 1 1 d .
H61A H 0.2136 -0.1031 0.4257 0.045 Uiso 1 1 calc R
C62 C 0.4499(4) 0.7603(6) 0.5611(3) 0.0442(19) Uani 1 1 d .
H62A H 0.4839 0.8030 0.5589 0.053 Uiso 1 1 calc R
C63 C 0.3025(6) 0.8493(7) 0.3247(4) 0.063(3) Uani 1 1 d .
H63A H 0.3223 0.9138 0.3184 0.076 Uiso 1 1 calc R
C64 C 0.2142(4) -0.0375(6) 0.5011(3) 0.0433(18) Uani 1 1 d .
H64A H 0.1894 -0.0918 0.5107 0.052 Uiso 1 1 calc R
C65 C 0.2347(4) 0.0500(6) 0.5368(3) 0.0406(18) Uani 1 1 d .
H65A H 0.2227 0.0563 0.5701 0.049 Uiso 1 1 calc R
C67 C 0.1319(4) 0.7805(7) 0.5998(4) 0.051(2) Uani 1 1 d .
H67A H 0.1018 0.8252 0.6085 0.061 Uiso 1 1 calc R
C113 C 0.0985(4) 0.4814(8) 0.3705(3) 0.0506(18) Uani 1 1 d U
H11B H 0.1003 0.4096 0.3573 0.061 Uiso 1 1 calc R
C69 C 0.2688(4) 0.4706(6) 0.6705(3) 0.0389(17) Uani 1 1 d .
H69A H 0.2425 0.5305 0.6707 0.047 Uiso 1 1 calc R
C111 C 0.0445(6) 0.6212(10) 0.4087(6) 0.081(3) Uani 1 1 d U
H11C H 0.0117 0.6409 0.4234 0.097 Uiso 1 1 calc R
C71 C 0.4597(4) 0.6675(7) 0.5950(3) 0.0423(18) Uani 1 1 d .
H71A H 0.5002 0.6461 0.6147 0.051 Uiso 1 1 calc R
C74 C 0.0911(4) 0.4754(8) 0.1863(3) 0.051(2) Uani 1 1 d .
H74A H 0.0495 0.4906 0.1670 0.061 Uiso 1 1 calc R
C75 C 0.2199(6) 0.7153(8) 0.2941(4) 0.073(3) Uani 1 1 d .
H75A H 0.1826 0.6928 0.2682 0.088 Uiso 1 1 calc R
C116 C 0.0888(5) 0.6988(10) 0.4065(5) 0.079(2) Uani 1 1 d U
H11D H 0.0847 0.7720 0.4166 0.095 Uiso 1 1 calc R
C112 C 0.0476(4) 0.5158(10) 0.3898(4) 0.067(2) Uani 1 1 d U
H11E H 0.0156 0.4659 0.3897 0.080 Uiso 1 1 calc R
C78 C 0.2446(6) 0.8196(8) 0.2883(4) 0.081(4) Uani 1 1 d .
H78A H 0.2226 0.8684 0.2604 0.097 Uiso 1 1 calc R
C85 C 0.3489(3) 0.6352(5) 0.5694(3) 0.0237(14) Uani 1 1 d .
C86 C 0.3473(4) 0.2932(6) 0.6711(3) 0.0387(18) Uani 1 1 d .
H86A H 0.3745 0.2344 0.6717 0.046 Uiso 1 1 calc R
C87 C 0.2698(3) 0.0297(5) 0.4373(3) 0.0282(14) Uani 1 1 d .
H87A H 0.2820 0.0212 0.4043 0.034 Uiso 1 1 calc R
C88 C 0.2212(3) 0.6462(5) 0.5758(3) 0.0264(14) Uani 1 1 d .
C89 C 0.3367(4) 0.3710(4) 0.6274(3) 0.0318(17) Uani 1 1 d .
H89A H 0.3561 0.3637 0.5987 0.038 Uiso 1 1 calc R
C90 C 0.2919(3) 0.1197(5) 0.4736(3) 0.0225(14) Uani 1 1 d .
Cl1A Cl 0.35112(15) 0.5226(2) 0.17202(13) 0.0813(8) Uani 1 1 d D
Cl1B Cl 0.46611(16) 0.4769(4) 0.25735(12) 0.1142(14) Uani 1 1 d D
Cl1C Cl 0.4168(3) 0.6977(3) 0.24111(16) 0.149(2) Uani 1 1 d D
C1S C 0.3986(4) 0.5584(8) 0.2401(4) 0.063(3) Uani 1 1 d D
H1SA H 0.3753 0.5446 0.2678 0.076 Uiso 1 1 calc R
Cl2A Cl 0.1136(2) 0.0689(8) 0.1936(2) 0.110(3) Uani 0.50 1 d PD
Cl2C Cl 0.0904(4) -0.0207(7) 0.2936(3) 0.115(3) Uani 0.50 1 d PD
C2S C 0.1010(11) 0.1037(16) 0.2596(8) 0.074(6) Uani 0.50 1 d PDU
H2SA H 0.1383 0.1418 0.2832 0.088 Uiso 0.50 1 calc PR
Cl2B Cl 0.0366(3) 0.1866(5) 0.2530(3) 0.0890(18) Uani 0.50 1 d PD

loop_
_atom_site_aniso_label
_atom_site_aniso_U_11
_atom_site_aniso_U_22
_atom_site_aniso_U_33
_atom_site_aniso_U_23
_atom_site_aniso_U_13
_atom_site_aniso_U_12
Ir1 0.01913(18) 0.01830(19) 0.01355(17) -0.00108(7) 0.00476(12) 0.00038(7)
Cl1 0.0221(8) 0.0265(8) 0.0222(7) 0.0029(6) 0.0106(6) -0.0001(6)
Cl2 0.0302(8) 0.0249(8) 0.0180(7) -0.0056(6) 0.0064(6) -0.0004(6)
P1 0.0222(8) 0.0186(8) 0.0165(7) -0.0009(6) 0.0056(7) 0.0009(6)
P2 0.0245(9) 0.0248(8) 0.0145(7) 0.0001(6) 0.0029(7) 0.0030(6)
P3 0.0212(8) 0.0192(8) 0.0160(7) -0.0019(6) 0.0052(6) 0.0000(6)
C1 0.022(3) 0.016(3) 0.015(3) 0.000(2) 0.003(2) 0.001(2)
C2 0.024(3) 0.022(3) 0.013(3) -0.005(2) 0.005(3) 0.003(2)
C3 0.019(3) 0.019(3) 0.019(3) -0.001(2) 0.001(3) 0.005(2)
C4 0.022(3) 0.023(3) 0.020(3) 0.002(3) 0.002(3) 0.006(2)
C5 0.020(3) 0.025(3) 0.025(3) -0.004(3) 0.004(3) 0.000(2)
C6 0.024(3) 0.019(3) 0.029(3) 0.000(2) 0.011(3) -0.001(2)
C7 0.036(4) 0.028(3) 0.028(4) -0.006(3) 0.015(3) -0.002(3)
C8 0.034(4) 0.036(4) 0.037(4) 0.009(3) 0.007(4) -0.010(3)
C9 0.026(4) 0.032(4) 0.038(4) 0.004(3) 0.018(3) 0.001(3)
C10 0.030(4) 0.026(3) 0.035(4) 0.002(3) 0.009(3) 0.001(3)
C11 0.018(3) 0.025(3) 0.021(3) 0.002(2) 0.006(3) -0.001(2)
C12 0.027(4) 0.031(4) 0.014(3) -0.001(2) 0.010(3) 0.001(2)
C13 0.032(4) 0.035(4) 0.027(4) 0.001(3) 0.006(3) 0.005(3)
C17 0.034(4) 0.028(4) 0.025(4) 0.002(3) 0.001(3) -0.007(3)
C18 0.024(3) 0.027(3) 0.022(3) -0.007(3) 0.002(3) 0.007(2)
C19 0.030(4) 0.034(4) 0.045(5) -0.009(3) -0.001(4) 0.011(3)
C22 0.018(3) 0.024(3) 0.026(3) -0.004(3) 0.003(3) -0.002(2)
C24 0.052(5) 0.027(3) 0.018(3) 0.003(3) 0.003(3) 0.001(3)
C25 0.036(4) 0.018(3) 0.025(3) 0.002(2) 0.010(3) 0.002(3)
C26 0.037(4) 0.025(3) 0.023(3) 0.002(3) 0.016(3) 0.005(3)
C29 0.028(3) 0.020(3) 0.014(3) 0.004(2) 0.007(3) -0.002(2)
C114 0.029(3) 0.058(4) 0.027(3) -0.005(3) 0.007(3) 0.018(3)
C32 0.037(4) 0.021(3) 0.027(3) -0.002(3) 0.007(3) -0.001(3)
C33 0.026(4) 0.036(4) 0.035(4) 0.002(3) 0.006(3) -0.005(3)
C35 0.039(4) 0.037(4) 0.026(4) -0.004(3) 0.012(3) 0.006(3)
C36 0.058(5) 0.033(4) 0.019(3) 0.012(3) 0.008(3) -0.004(3)
C37 0.038(4) 0.037(4) 0.023(3) 0.005(3) 0.013(3) 0.009(3)
C38 0.039(4) 0.037(4) 0.021(3) -0.002(3) -0.007(3) 0.015(3)
C39 0.033(4) 0.030(4) 0.033(4) 0.007(3) 0.014(3) -0.005(3)
C40 0.028(4) 0.040(4) 0.033(4) -0.006(3) -0.011(3) -0.001(3)
C41 0.033(4) 0.026(3) 0.037(4) -0.005(3) 0.008(3) 0.012(3)
C42 0.031(4) 0.019(3) 0.026(3) -0.002(3) 0.005(3) 0.008(3)
C43 0.039(4) 0.030(4) 0.034(4) -0.013(3) 0.009(3) 0.006(3)
C44 0.028(4) 0.044(4) 0.047(5) -0.006(4) -0.007(4) -0.007(3)
C115 0.045(4) 0.083(5) 0.050(4) -0.021(4) 0.003(4) 0.020(4)
C48 0.060(6) 0.057(5) 0.032(4) 0.012(4) 0.023(4) 0.001(4)
C51 0.044(4) 0.020(3) 0.037(4) -0.002(3) 0.006(4) 0.002(3)
C52 0.074(6) 0.041(4) 0.020(4) -0.001(3) 0.014(4) 0.009(4)
C54 0.027(4) 0.048(5) 0.078(6) -0.012(4) 0.003(4) 0.008(3)
C55 0.052(5) 0.031(4) 0.047(4) -0.002(3) 0.023(4) -0.004(3)
C56 0.036(4) 0.032(4) 0.033(4) -0.006(3) 0.013(3) 0.011(3)
C57 0.037(4) 0.047(4) 0.031(4) 0.003(3) -0.001(3) 0.012(3)
C58 0.049(5) 0.044(4) 0.032(4) -0.011(3) 0.012(4) 0.009(4)
C59 0.073(7) 0.057(5) 0.020(4) -0.005(4) -0.006(4) -0.014(5)
C60 0.060(6) 0.026(4) 0.056(5) 0.011(3) 0.026(5) -0.011(3)
C61 0.038(4) 0.030(4) 0.044(4) -0.005(3) 0.013(4) -0.008(3)
C62 0.046(5) 0.046(5) 0.046(4) -0.009(4) 0.020(4) -0.024(4)
C63 0.118(10) 0.025(4) 0.045(5) 0.004(4) 0.020(6) -0.023(5)
C64 0.044(5) 0.041(4) 0.046(4) 0.013(4) 0.015(4) -0.003(3)
C65 0.045(5) 0.044(4) 0.042(4) 0.014(4) 0.028(4) 0.006(3)
C67 0.042(5) 0.048(5) 0.066(6) -0.012(4) 0.020(4) 0.019(4)
C113 0.033(4) 0.074(4) 0.045(4) 0.018(4) 0.011(3) 0.019(3)
C69 0.048(5) 0.040(4) 0.030(4) 0.007(3) 0.013(4) 0.005(3)
C111 0.054(4) 0.116(6) 0.075(5) -0.019(4) 0.021(4) 0.027(4)
C71 0.029(4) 0.047(4) 0.050(5) -0.007(4) 0.008(4) -0.011(3)
C74 0.042(5) 0.073(6) 0.030(4) 0.005(4) -0.004(4) 0.000(4)
C75 0.099(9) 0.049(6) 0.054(6) 0.013(4) -0.007(6) -0.018(5)
C116 0.058(4) 0.097(5) 0.078(5) -0.034(4) 0.010(4) 0.027(4)
C112 0.039(4) 0.103(5) 0.059(5) 0.014(4) 0.017(4) 0.019(4)
C78 0.124(10) 0.044(6) 0.056(6) 0.026(5) -0.005(7) -0.005(6)
C85 0.027(4) 0.018(3) 0.024(3) -0.003(2) 0.003(3) -0.007(2)
C86 0.060(5) 0.022(4) 0.031(4) 0.003(3) 0.007(4) 0.008(3)
C87 0.032(4) 0.025(3) 0.029(3) 0.004(3) 0.009(3) 0.003(3)
C88 0.026(4) 0.027(3) 0.026(4) 0.002(3) 0.006(3) 0.001(3)
C89 0.055(5) 0.017(4) 0.027(4) 0.004(2) 0.017(4) 0.007(3)
C90 0.016(3) 0.030(4) 0.021(3) 0.003(2) 0.004(3) 0.005(2)
Cl1A 0.082(2) 0.0692(17) 0.0752(18) -0.0083(14) -0.0053(15) -0.0028(14)
Cl1B 0.083(2) 0.211(4) 0.0550(16) 0.027(2) 0.0287(16) 0.057(2)
Cl1C 0.241(6) 0.093(3) 0.075(2) 0.0039(19) -0.018(3) -0.065(3)
C1S 0.061(6) 0.084(7) 0.047(5) 0.005(5) 0.019(5) 0.008(5)
Cl2A 0.025(2) 0.271(9) 0.032(2) -0.023(4) 0.0049(19) -0.030(4)
Cl2C 0.141(7) 0.142(6) 0.083(4) -0.017(4) 0.066(5) 0.018(5)
C2S 0.060(9) 0.101(10) 0.053(9) -0.014(7) 0.005(7) -0.030(8)
Cl2B 0.073(4) 0.092(4) 0.094(4) -0.023(3) 0.010(3) -0.027(3)

loop_
_atom_type_symbol
_atom_type_description
_atom_type_scat_dispersion_real
_atom_type_scat_dispersion_imag
_atom_type_scat_source
C C 0.0033 0.0016 'International Tables Vol C Tables 4.2.6.8 and 6.1.1.4'
H H 0.0000 0.0000 'International Tables Vol C Tables 4.2.6.8 and 6.1.1.4'
Cl Cl 0.1484 0.1585 'International Tables Vol C Tables 4.2.6.8 and 6.1.1.4'
Ir Ir -1.4442 7.9887 'International Tables Vol C Tables 4.2.6.8 and 6.1.1.4'
P P 0.1023 0.0942 'International Tables Vol C Tables 4.2.6.8 and 6.1.1.4'

loop_
_geom_angle_atom_site_label_1
_geom_angle_atom_site_label_2
_geom_angle_atom_site_label_3
_geom_angle
C1 Ir1 C4 80.3(2)
C1 Ir1 P1 94.04(16)
C4 Ir1 P1 88.60(17)
C1 Ir1 P2 89.33(16)
C4 Ir1 P2 92.31(17)
P1 Ir1 P2 176.62(5)
C1 Ir1 Cl2 172.78(16)
C4 Ir1 Cl2 92.74(18)
P1 Ir1 Cl2 83.82(5)
P2 Ir1 Cl2 92.88(5)
C1 Ir1 Cl1 94.72(17)
C4 Ir1 Cl1 175.00(18)
P1 Ir1 Cl1 92.19(5)
P2 Ir1 Cl1 87.19(5)
Cl2 Ir1 Cl1 92.26(5)
C90 P1 C22 101.2(3)
C90 P1 C18 106.5(3)
C22 P1 C18 98.5(3)
C90 P1 Ir1 113.7(2)
C22 P1 Ir1 119.2(2)
C18 P1 Ir1 115.6(2)
C114 P2 C32 104.7(3)
C114 P2 C24 103.1(4)
C32 P2 C24 99.8(3)
C114 P2 Ir1 115.3(2)
C32 P2 Ir1 114.5(2)
C24 P2 Ir1 117.5(3)
C2 P3 C29 108.6(3)
C2 P3 C85 108.6(3)
C29 P3 C85 111.0(3)
C2 P3 C88 115.8(3)
C29 P3 C88 106.4(3)
C85 P3 C88 106.3(3)
C2 C1 Ir1 117.3(4)
C1 C2 C3 116.4(5)
C1 C2 P3 121.0(5)
C3 C2 P3 122.3(4)
C12 C3 C4 121.3(6)
C12 C3 C2 128.7(6)
C4 C3 C2 110.0(5)
C5 C4 C3 117.2(6)
C5 C4 Ir1 126.6(5)
C3 C4 Ir1 116.0(5)
C4 C5 C6 121.6(6)
C11 C6 C7 119.7(5)
C11 C6 C5 119.3(5)
C7 C6 C5 121.0(6)
C8 C7 C6 119.9(6)
C7 C8 C9 120.0(6)
C10 C9 C8 120.2(6)
C9 C10 C11 121.7(6)
C10 C11 C6 118.5(6)
C10 C11 C12 123.1(6)
C6 C11 C12 118.4(5)
C3 C12 C11 122.1(6)
C65 C13 C90 120.1(7)
C44 C17 C18 119.7(7)
C42 C18 C17 119.2(6)
C42 C18 P1 125.1(5)
C17 C18 P1 115.6(5)
C54 C19 C88 119.0(7)
C26 C22 C25 118.8(6)
C26 C22 P1 123.8(5)
C25 C22 P1 117.3(5)
C51 C24 C75 118.1(7)
C51 C24 P2 122.9(5)
C75 C24 P2 118.6(7)
C41 C25 C22 120.6(6)
C22 C26 C35 120.6(6)
C69 C29 C89 120.2(6)
C69 C29 P3 122.6(5)
C89 C29 P3 117.1(5)
C115 C114 C113 119.6(7)
C115 C114 P2 121.8(7)
C113 C114 P2 118.6(6)
C37 C32 C57 118.8(6)
C37 C32 P2 118.2(5)
C57 C32 P2 122.9(5)
C85 C33 C71 120.7(7)
C56 C35 C26 120.9(7)
C86 C36 C48 119.6(6)
C32 C37 C52 120.9(7)
C40 C38 C42 122.0(6)
C85 C39 C60 118.4(7)
C38 C40 C44 118.9(7)
C25 C41 C56 119.7(6)
C18 C42 C38 118.9(6)
C58 C43 C88 119.1(7)
C40 C44 C17 121.2(7)
C114 C115 C116 120.9(11)
C36 C48 C69 120.2(7)
C24 C51 C55 121.6(7)
C59 C52 C37 119.3(8)
C67 C54 C19 120.0(8)
C63 C55 C51 120.1(8)
C35 C56 C41 119.3(6)
C74 C57 C32 119.5(7)
C43 C58 C67 121.3(7)
C74 C59 C52 120.9(7)
C62 C60 C39 120.5(7)
C87 C61 C64 120.8(7)
C60 C62 C71 120.6(7)
C55 C63 C78 119.6(8)
C65 C64 C61 120.5(7)
C64 C65 C13 119.9(7)
C58 C67 C54 120.6(7)
C114 C113 C112 118.6(9)
C29 C69 C48 119.7(7)
C112 C111 C116 121.2(10)
C62 C71 C33 119.5(8)
C59 C74 C57 120.5(8)
C24 C75 C78 120.9(10)
C111 C116 C115 118.7(10)
C111 C112 C113 120.9(11)
C63 C78 C75 119.0(9)
C33 C85 C39 120.3(6)
C33 C85 P3 123.1(5)
C39 C85 P3 116.4(5)
C36 C86 C89 121.1(7)
C61 C87 C90 119.6(6)
C19 C88 C43 119.9(6)
C19 C88 P3 122.1(5)
C43 C88 P3 117.7(5)
C29 C89 C86 119.1(7)
C13 C90 C87 119.1(6)
C13 C90 P1 122.2(5)
C87 C90 P1 118.4(5)
Cl1C C1S Cl1B 111.4(6)
Cl1C C1S Cl1A 109.1(5)
Cl1B C1S Cl1A 109.5(5)
Cl2B C2S Cl2C 108.7(11)
Cl2B C2S Cl2A 113.3(12)
Cl2C C2S Cl2A 107.9(11)

loop_
_geom_bond_atom_site_label_1
_geom_bond_atom_site_label_2
_geom_bond_distance
Ir1 C1 1.989(6)
Ir1 C4 2.027(6)
Ir1 P1 2.3513(15)
Ir1 P2 2.3587(16)
Ir1 Cl2 2.4686(14)
Ir1 Cl1 2.5335(13)
P1 C90 1.825(6)
P1 C22 1.836(6)
P1 C18 1.840(6)
P2 C114 1.815(7)
P2 C32 1.821(7)
P2 C24 1.838(7)
P3 C2 1.785(6)
P3 C29 1.797(6)
P3 C85 1.805(6)
P3 C88 1.806(7)
C1 C2 1.373(8)
C2 C3 1.475(8)
C3 C12 1.351(9)
C3 C4 1.462(9)
C4 C5 1.379(9)
C5 C6 1.448(8)
C6 C11 1.414(8)
C6 C7 1.415(9)
C7 C8 1.390(10)
C8 C9 1.411(10)
C9 C10 1.359(9)
C10 C11 1.411(9)
C11 C12 1.416(9)
C13 C65 1.394(10)
C13 C90 1.401(10)
C17 C44 1.388(11)
C17 C18 1.396(9)
C18 C42 1.388(9)
C19 C54 1.386(10)
C19 C88 1.401(10)
C22 C26 1.357(9)
C22 C25 1.396(9)
C24 C51 1.366(11)
C24 C75 1.396(11)
C25 C41 1.392(9)
C26 C35 1.408(9)
C29 C69 1.380(9)
C29 C89 1.386(9)
C114 C115 1.380(13)
C114 C113 1.404(12)
C32 C37 1.365(9)
C32 C57 1.418(10)
C33 C85 1.373(10)
C33 C71 1.382(10)
C35 C56 1.354(10)
C36 C86 1.373(10)
C36 C48 1.377(11)
C37 C52 1.396(10)
C38 C40 1.360(11)
C38 C42 1.397(10)
C39 C85 1.380(9)
C39 C60 1.416(10)
C40 C44 1.365(12)
C41 C56 1.394(10)
C43 C58 1.362(10)
C43 C88 1.403(10)
C115 C116 1.414(13)
C48 C69 1.404(10)
C51 C55 1.388(10)
C52 C59 1.369(13)
C54 C67 1.375(12)
C55 C63 1.370(12)
C57 C74 1.378(11)
C58 C67 1.363(12)
C59 C74 1.363(12)
C60 C62 1.355(12)
C61 C87 1.373(9)
C61 C64 1.384(10)
C62 C71 1.376(11)
C63 C78 1.391(16)
C64 C65 1.367(11)
C113 C112 1.408(11)
C111 C112 1.364(14)
C111 C116 1.373(17)
C75 C78 1.398(13)
C86 C89 1.396(9)
C87 C90 1.404(9)
Cl1A C1S 1.761(10)
Cl1B C1S 1.743(9)
Cl1C C1S 1.728(11)
Cl2A C2S 1.772(18)
Cl2C C2S 1.767(19)
C2S Cl2B 1.72(2)
